data_4062181
loop_
_publ_author_name
'Guan, Hairong'
'Iimura, Masanori'
'Magee, Matthew P.'
'Norton, Jack R.'
'Janak, Kevin E.'

_publ_section_title
;
 Effect of Chelate Ring Size on the Rate of Hydride Transfer from CpRu(P-P)H
 (P-P = Chelating Diphosphine) to an Iminium Cation
;
_journal_issue 20
_journal_name_full Organometallics
_journal_page_first 4084
_journal_page_last 4089
_journal_paper_doi 10.1021/om0303404
_journal_volume 22
_journal_year 2003
_chemical_formula_sum 'C37 H36 P2 Ru'
_chemical_formula_weight 643.67
_space_group_IT_number 14
_symmetry_cell_setting monoclinic
_symmetry_space_group_name_Hall '-P 2ybc'
_symmetry_space_group_name_H-M 'P 1 21/c 1'
_cell_angle_alpha 90.00
_cell_angle_beta 107.3910(10)
_cell_angle_gamma 90.00
_cell_formula_units_Z 4
_cell_length_a 11.7095(6)
_cell_length_b 18.9662(9)
_cell_length_c 14.3963(7)
_cell_measurement_temperature 243(2)
_cell_volume 3051.0(3)
_diffrn_ambient_temperature 243(2)
_exptl_crystal_density_diffrn 1.401
_cod_depositor_comments
;
The following automatic conversions were performed:
'_symmetry_cell_setting' value 'Monoclinic' changed to 'monoclinic'
according to '/home/saulius/struct/CIF-dictionaries/cif_core.dic'
dictionary named 'cif_core.dic' version 2.4.1 from 2010-06-29.

Automatic conversion script
Id: cif_fix_enum 1527 2010-12-29 10:47:43Z saulius 
;
_cod_original_sg_symbol_H-M 'P 21/c'
_cod_database_code 4062181

loop_
_symmetry_equiv_pos_as_xyz
'x, y, z'
'-x, y+1/2, -z+1/2'
'-x, -y, -z'
'x, -y-1/2, z-1/2'

loop_
_atom_site_label
_atom_site_type_symbol
_atom_site_fract_x
_atom_site_fract_y
_atom_site_fract_z
_atom_site_U_iso_or_equiv
_atom_site_adp_type
_atom_site_occupancy
_atom_site_symmetry_multiplicity
_atom_site_calc_flag
_atom_site_refinement_flags
_atom_site_disorder_assembly
_atom_site_disorder_group
Ru Ru 0.833096(12) 0.227571(7) 0.859216(9) 0.02643(5) Uani 1 1 d . . .
P1 P 0.70559(4) 0.16426(2) 0.91413(3) 0.02692(9) Uani 1 1 d . . .
P2 P 0.97222(4) 0.15686(2) 0.95388(3) 0.02722(9) Uani 1 1 d . . .
H1 H 0.836(2) 0.2659(12) 0.9591(17) 0.051(7) Uiso 1 1 d . . .
C11 C 0.9373(2) 0.27542(14) 0.76720(17) 0.0561(6) Uani 1 1 d . . .
H11A H 1.0256 0.2765 0.7838 0.067 Uiso 1 1 calc R . .
C12 C 0.8638(2) 0.22423(12) 0.71134(15) 0.0496(5) Uani 1 1 d . . .
H12A H 0.8912 0.1826 0.6824 0.060 Uiso 1 1 calc R . .
C13 C 0.7460(2) 0.24239(14) 0.69860(14) 0.0513(6) Uani 1 1 d . . .
H13A H 0.6748 0.2167 0.6581 0.062 Uiso 1 1 calc R . .
C14 C 0.7449(3) 0.30763(14) 0.74717(18) 0.0637(8) Uani 1 1 d . . .
H14A H 0.6737 0.3364 0.7454 0.076 Uiso 1 1 calc R . .
C15 C 0.8674(3) 0.32721(13) 0.78959(17) 0.0659(8) Uani 1 1 d . . .
H15A H 0.8965 0.3721 0.8236 0.079 Uiso 1 1 calc R . .
C21 C 0.61252(16) 0.09403(9) 0.83981(12) 0.0312(4) Uani 1 1 d . . .
C22 C 0.6184(2) 0.02336(11) 0.86699(16) 0.0454(5) Uani 1 1 d . . .
H22A H 0.6728 0.0093 0.9265 0.054 Uiso 1 1 calc R . .
C23 C 0.5450(2) -0.02668(12) 0.80732(19) 0.0552(6) Uani 1 1 d . . .
H23A H 0.5500 -0.0741 0.8270 0.066 Uiso 1 1 calc R . .
C24 C 0.4655(2) -0.00731(12) 0.72014(17) 0.0503(5) Uani 1 1 d . . .
H24A H 0.4161 -0.0413 0.6800 0.060 Uiso 1 1 calc R . .
C25 C 0.4582(2) 0.06213(13) 0.69179(16) 0.0506(5) Uani 1 1 d . . .
H25A H 0.4040 0.0756 0.6320 0.061 Uiso 1 1 calc R . .
C26 C 0.53056(18) 0.11241(11) 0.75101(14) 0.0415(4) Uani 1 1 d . . .
H26A H 0.5242 0.1598 0.7309 0.050 Uiso 1 1 calc R . .
C31 C 1.06063(16) 0.10502(9) 0.89173(12) 0.0300(3) Uani 1 1 d . . .
C32 C 1.18389(17) 0.11084(11) 0.91101(14) 0.0399(4) Uani 1 1 d . . .
H32A H 1.2272 0.1416 0.9602 0.048 Uiso 1 1 calc R . .
C33 C 1.24378(19) 0.07177(12) 0.85847(15) 0.0467(5) Uani 1 1 d . . .
H33A H 1.3271 0.0764 0.8723 0.056 Uiso 1 1 calc R . .
C34 C 1.1820(2) 0.02645(11) 0.78647(15) 0.0453(5) Uani 1 1 d . . .
H34A H 1.2230 -0.0006 0.7519 0.054 Uiso 1 1 calc R . .
C35 C 1.0590(2) 0.02100(11) 0.76526(15) 0.0453(5) Uani 1 1 d . . .
H35A H 1.0161 -0.0095 0.7156 0.054 Uiso 1 1 calc R . .
C36 C 0.99887(18) 0.06030(10) 0.81695(14) 0.0385(4) Uani 1 1 d . . .
H36A H 0.9152 0.0567 0.8013 0.046 Uiso 1 1 calc R . .
C41 C 0.58891(15) 0.21023(10) 0.95286(12) 0.0316(4) Uani 1 1 d . . .
C42 C 0.52331(17) 0.17590(11) 1.00575(14) 0.0401(4) Uani 1 1 d . . .
H42A H 0.5354 0.1275 1.0193 0.048 Uiso 1 1 calc R . .
C43 C 0.44035(19) 0.21257(13) 1.03844(15) 0.0473(5) Uani 1 1 d . . .
H43A H 0.3981 0.1892 1.0755 0.057 Uiso 1 1 calc R . .
C44 C 0.41959(19) 0.28327(13) 1.01672(17) 0.0499(5) Uani 1 1 d . . .
H44A H 0.3626 0.3078 1.0383 0.060 Uiso 1 1 calc R . .
C45 C 0.48229(19) 0.31757(12) 0.96358(16) 0.0490(5) Uani 1 1 d . . .
H45A H 0.4676 0.3656 0.9484 0.059 Uiso 1 1 calc R . .
C46 C 0.56779(18) 0.28159(11) 0.93196(15) 0.0396(4) Uani 1 1 d . . .
H46A H 0.6113 0.3056 0.8964 0.047 Uiso 1 1 calc R . .
C51 C 1.08732(16) 0.19334(10) 1.06004(12) 0.0315(4) Uani 1 1 d . . .
C52 C 1.09494(19) 0.26586(10) 1.07438(15) 0.0409(4) Uani 1 1 d . . .
H52A H 1.0432 0.2957 1.0285 0.049 Uiso 1 1 calc R . .
C53 C 1.1779(2) 0.29516(13) 1.15562(16) 0.0516(5) Uani 1 1 d . . .
H53A H 1.1814 0.3443 1.1643 0.062 Uiso 1 1 calc R . .
C54 C 1.2552(2) 0.25215(14) 1.22346(15) 0.0503(5) Uani 1 1 d . . .
H54A H 1.3111 0.2718 1.2784 0.060 Uiso 1 1 calc R . .
C55 C 1.24953(19) 0.18005(13) 1.20979(14) 0.0467(5) Uani 1 1 d . . .
H55A H 1.3024 0.1506 1.2554 0.056 Uiso 1 1 calc R . .
C56 C 1.16659(17) 0.15076(11) 1.12950(13) 0.0403(4) Uani 1 1 d . . .
H56A H 1.1635 0.1015 1.1215 0.048 Uiso 1 1 calc R . .
C61 C 0.79016(16) 0.11836(10) 1.02659(12) 0.0324(4) Uani 1 1 d . . .
H61A H 0.8109 0.1515 1.0813 0.039 Uiso 1 1 calc R . .
H61B H 0.7414 0.0805 1.0414 0.039 Uiso 1 1 calc R . .
C62 C 0.90385(16) 0.08781(10) 1.01117(13) 0.0340(4) Uani 1 1 d . . .
H62A H 0.8844 0.0462 0.9689 0.041 Uiso 1 1 calc R . .
H62B H 0.9599 0.0736 1.0737 0.041 Uiso 1 1 calc R . .
C71 C 0.7356(3) 0.51980(19) 1.1187(2) 0.0770(8) Uani 1 1 d . . .
H71A H 0.6988 0.5335 1.1655 0.092 Uiso 1 1 calc R . .
C72 C 0.7945(3) 0.56819(15) 1.0812(2) 0.0740(8) Uani 1 1 d . . .
H72A H 0.7975 0.6154 1.1015 0.089 Uiso 1 1 calc R . .
C73 C 0.8489(3) 0.54882(18) 1.0147(2) 0.0789(9) Uani 1 1 d . . .
H73A H 0.8902 0.5824 0.9889 0.095 Uiso 1 1 calc R . .
C74 C 0.8434(3) 0.4797(2) 0.98476(19) 0.0756(9) Uani 1 1 d . . .
H74A H 0.8807 0.4662 0.9381 0.091 Uiso 1 1 calc R . .
C75 C 0.7846(3) 0.43065(15) 1.0220(2) 0.0691(7) Uani 1 1 d . . .
H75A H 0.7818 0.3833 1.0021 0.083 Uiso 1 1 calc R . .
C76 C 0.7294(3) 0.45135(16) 1.0891(2) 0.0732(8) Uani 1 1 d . . .
H76A H 0.6871 0.4183 1.1147 0.088 Uiso 1 1 calc R . .

loop_
_atom_site_aniso_label
_atom_site_aniso_U_11
_atom_site_aniso_U_22
_atom_site_aniso_U_33
_atom_site_aniso_U_23
_atom_site_aniso_U_13
_atom_site_aniso_U_12
Ru 0.02795(8) 0.02753(8) 0.02468(7) 0.00318(5) 0.00918(5) 0.00147(5)
P1 0.0275(2) 0.0297(2) 0.02456(19) 0.00116(16) 0.00937(16) 0.00060(16)
P2 0.0275(2) 0.0280(2) 0.0259(2) 0.00095(16) 0.00769(17) 0.00181(16)
C11 0.0466(13) 0.0784(18) 0.0470(12) 0.0214(12) 0.0194(10) -0.0088(12)
C12 0.0707(16) 0.0532(13) 0.0333(10) 0.0077(9) 0.0283(10) 0.0091(11)
C13 0.0506(13) 0.0691(15) 0.0291(9) 0.0142(10) 0.0038(9) -0.0112(11)
C14 0.0811(18) 0.0688(16) 0.0549(13) 0.0385(13) 0.0413(13) 0.0436(14)
C15 0.119(2) 0.0377(12) 0.0436(12) 0.0035(9) 0.0276(14) -0.0221(14)
C21 0.0308(9) 0.0346(9) 0.0304(8) -0.0024(7) 0.0127(7) -0.0018(7)
C22 0.0481(12) 0.0367(10) 0.0481(11) 0.0011(9) 0.0096(9) -0.0015(9)
C23 0.0581(14) 0.0325(11) 0.0740(16) -0.0057(10) 0.0181(12) -0.0066(10)
C24 0.0451(12) 0.0493(13) 0.0574(13) -0.0177(10) 0.0166(10) -0.0134(10)
C25 0.0440(12) 0.0623(14) 0.0403(11) -0.0051(10) 0.0045(9) -0.0102(10)
C26 0.0423(11) 0.0412(11) 0.0380(10) 0.0020(8) 0.0074(8) -0.0064(9)
C31 0.0335(9) 0.0285(8) 0.0287(8) 0.0020(6) 0.0103(7) 0.0038(7)
C32 0.0352(10) 0.0472(11) 0.0377(9) -0.0069(8) 0.0117(8) -0.0015(8)
C33 0.0354(10) 0.0598(14) 0.0489(11) -0.0027(10) 0.0187(9) 0.0039(9)
C34 0.0543(13) 0.0449(11) 0.0425(10) -0.0015(9) 0.0231(10) 0.0115(10)
C35 0.0537(13) 0.0416(11) 0.0399(10) -0.0107(9) 0.0131(9) 0.0011(9)
C36 0.0350(10) 0.0406(10) 0.0381(9) -0.0068(8) 0.0081(8) -0.0004(8)
C41 0.0263(8) 0.0399(9) 0.0288(8) -0.0052(7) 0.0086(7) -0.0016(7)
C42 0.0360(10) 0.0466(11) 0.0407(10) -0.0055(8) 0.0161(8) -0.0065(8)
C43 0.0344(10) 0.0697(15) 0.0425(11) -0.0115(10) 0.0186(9) -0.0089(10)
C44 0.0314(10) 0.0687(15) 0.0505(12) -0.0196(11) 0.0136(9) 0.0046(10)
C45 0.0415(11) 0.0487(12) 0.0560(12) -0.0073(10) 0.0136(10) 0.0105(9)
C46 0.0349(10) 0.0432(11) 0.0424(10) -0.0014(8) 0.0142(8) 0.0030(8)
C51 0.0323(9) 0.0366(9) 0.0261(8) -0.0011(7) 0.0096(7) -0.0004(7)
C52 0.0428(11) 0.0389(11) 0.0367(10) -0.0007(8) 0.0053(8) -0.0031(8)
C53 0.0563(14) 0.0450(12) 0.0474(12) -0.0094(10) 0.0063(10) -0.0106(10)
C54 0.0451(12) 0.0684(15) 0.0335(10) -0.0085(10) 0.0057(9) -0.0101(11)
C55 0.0414(11) 0.0620(14) 0.0324(9) 0.0056(9) 0.0046(8) 0.0031(10)
C56 0.0403(11) 0.0424(11) 0.0346(9) 0.0009(8) 0.0057(8) 0.0029(8)
C61 0.0354(9) 0.0369(9) 0.0265(8) 0.0058(7) 0.0115(7) -0.0008(7)
C62 0.0346(9) 0.0318(9) 0.0353(9) 0.0085(7) 0.0101(7) 0.0023(7)
C71 0.0661(18) 0.092(2) 0.0800(19) -0.0071(17) 0.0324(16) 0.0199(16)
C72 0.0645(17) 0.0483(15) 0.095(2) -0.0037(14) 0.0025(16) 0.0147(13)
C73 0.0662(18) 0.081(2) 0.0777(19) 0.0396(17) 0.0043(15) -0.0083(16)
C74 0.0675(18) 0.116(3) 0.0451(13) -0.0082(15) 0.0189(13) 0.0062(18)
C75 0.0644(17) 0.0559(16) 0.0773(18) -0.0142(14) 0.0063(14) 0.0018(13)
C76 0.0633(17) 0.0689(18) 0.090(2) 0.0180(16) 0.0267(15) -0.0037(14)

loop_
_geom_bond_atom_site_label_1
_geom_bond_atom_site_label_2
_geom_bond_distance
_geom_bond_site_symmetry_2
_geom_bond_publ_flag
Ru H1 1.60(2) . ?
Ru C15 2.231(2) . ?
Ru C14 2.231(2) . ?
Ru P2 2.2322(4) . ?
Ru P1 2.2365(4) . ?
Ru C11 2.243(2) . ?
Ru C13 2.249(2) . ?
Ru C12 2.2632(19) . ?
P1 C41 1.8421(18) . ?
P1 C61 1.8442(17) . ?
P1 C21 1.8464(18) . ?
P2 C31 1.8418(17) . ?
P2 C51 1.8438(18) . ?
P2 C62 1.8522(18) . ?
C11 C15 1.377(4) . ?
C11 C12 1.384(3) . ?
C12 C13 1.380(3) . ?
C13 C14 1.423(4) . ?
C14 C15 1.430(4) . ?
C21 C22 1.392(3) . ?
C21 C26 1.394(3) . ?
C22 C23 1.392(3) . ?
C23 C24 1.371(3) . ?
C24 C25 1.374(3) . ?
C25 C26 1.386(3) . ?
C31 C32 1.390(3) . ?
C31 C36 1.391(3) . ?
C32 C33 1.389(3) . ?
C33 C34 1.374(3) . ?
C34 C35 1.384(3) . ?
C35 C36 1.385(3) . ?
C41 C46 1.392(3) . ?
C41 C42 1.394(3) . ?
C42 C43 1.386(3) . ?
C43 C44 1.382(3) . ?
C44 C45 1.372(3) . ?
C45 C46 1.396(3) . ?
C51 C52 1.390(3) . ?
C51 C56 1.399(3) . ?
C52 C53 1.393(3) . ?
C53 C54 1.382(3) . ?
C54 C55 1.380(3) . ?
C55 C56 1.384(3) . ?
C61 C62 1.528(2) . ?
C71 C72 1.353(4) . ?
C71 C76 1.362(4) . ?
C72 C73 1.350(5) . ?
C73 C74 1.376(5) . ?
C74 C75 1.359(4) . ?
C75 C76 1.370(4) . ?
